data_1567087
loop_
_publ_author_name
'Ning, Chao'
'Rui, Kang-Hua'
'Wei, Yin'
'Shi, Min'

_publ_section_title
;
 Rh(i)-catalyzed dimerization of ene-vinylidenecyclopropanes for the
 construction of spiro[4,5]decanes and mechanistic studies
;
_journal_issue 24
_journal_name_full 'Chemical Science'
_journal_page_first 7310
_journal_page_last 7317
_journal_paper_doi 10.1039/D1SC06986A
_journal_volume 13
_journal_year 2022
_chemical_formula_sum 'C45 H60 Cl2 N2 O4 S2'
_chemical_formula_weight 827.97
_space_group_crystal_system triclinic
_space_group_IT_number 2
_space_group_name_Hall '-P 1'
_space_group_name_H-M_alt 'P -1'
_atom_sites_solution_hydrogens geom
_audit_creation_method SHELXL-2013
_audit_update_record
;
2017-07-19 deposited with the CCDC.	2022-05-31 downloaded from the CCDC.
;
_cell_angle_alpha 61.576(5)
_cell_angle_beta 82.569(6)
_cell_angle_gamma 62.486(5)
_cell_formula_units_Z 2
_cell_length_a 13.984(3)
_cell_length_b 14.070(4)
_cell_length_c 14.277(4)
_cell_measurement_reflns_used 2477
_cell_measurement_temperature 293(2)
_cell_measurement_theta_max 45.195
_cell_measurement_theta_min 4.910
_cell_volume 2176.2(10)
_computing_cell_refinement 'Bruker SMART'
_computing_data_collection 'Bruker SMART'
_computing_data_reduction 'Bruker SHELXTL'
_computing_molecular_graphics 'Bruker SHELXTL'
_computing_publication_material 'Bruker SHELXTL'
_computing_structure_refinement 'SHELXL-2013 (Sheldrick, 2013)'
_computing_structure_solution 'Bruker SHELXTL'
_diffrn_ambient_temperature 293(2)
_diffrn_measured_fraction_theta_full 0.972
_diffrn_measured_fraction_theta_max 0.998
_diffrn_measurement_device_type 'CCD area detector'
_diffrn_measurement_method 'phi and omega scans'
_diffrn_radiation_type MoK\a
_diffrn_radiation_wavelength 0.71073
_diffrn_reflns_av_R_equivalents 0.0287
_diffrn_reflns_av_unetI/netI 0.0549
_diffrn_reflns_Laue_measured_fraction_full 0.972
_diffrn_reflns_Laue_measured_fraction_max 0.998
_diffrn_reflns_limit_h_max 9
_diffrn_reflns_limit_h_min -16
_diffrn_reflns_limit_k_max 14
_diffrn_reflns_limit_k_min -16
_diffrn_reflns_limit_l_max 16
_diffrn_reflns_limit_l_min -16
_diffrn_reflns_number 12099
_diffrn_reflns_point_group_measured_fraction_full 0.972
_diffrn_reflns_point_group_measured_fraction_max 0.998
_diffrn_reflns_theta_full 25.242
_diffrn_reflns_theta_max 25.000
_diffrn_reflns_theta_min 1.633
_exptl_absorpt_coefficient_mu 0.289
_exptl_absorpt_correction_T_max 0.7456
_exptl_absorpt_correction_T_min 0.6288
_exptl_absorpt_correction_type multi-scan
_exptl_absorpt_process_details sadabs
_exptl_crystal_colour colorless
_exptl_crystal_density_diffrn 1.264
_exptl_crystal_description prismatic
_exptl_crystal_F_000 884
_exptl_crystal_size_max 0.200
_exptl_crystal_size_mid 0.170
_exptl_crystal_size_min 0.110
_refine_diff_density_max 0.578
_refine_diff_density_min -0.655
_refine_diff_density_rms 0.063
_refine_ls_extinction_method none
_refine_ls_goodness_of_fit_ref 1.016
_refine_ls_hydrogen_treatment constr
_refine_ls_matrix_type full
_refine_ls_number_parameters 498
_refine_ls_number_reflns 7649
_refine_ls_number_restraints 0
_refine_ls_restrained_S_all 1.016
_refine_ls_R_factor_all 0.0985
_refine_ls_R_factor_gt 0.0731
_refine_ls_shift/su_max 0.006
_refine_ls_shift/su_mean 0.000
_refine_ls_structure_factor_coef Fsqd
_refine_ls_weighting_details 'w=1/[\s^2^(Fo^2^)+(0.1250P)^2^+0.9682P] where P=(Fo^2^+2Fc^2^)/3'
_refine_ls_weighting_scheme calc
_refine_ls_wR_factor_gt 0.1976
_refine_ls_wR_factor_ref 0.2208
_reflns_Friedel_coverage 0.000
_reflns_number_gt 5414
_reflns_number_total 7649
_reflns_threshold_expression 'I > 2\s(I)'
_cod_data_source_file d1sc06986a2.cif
_cod_data_source_block cd17398
_cod_depositor_comments 'Adding full bibliography for 1567087.cif.'
_cod_original_cell_volume 2176.0(9)
_cod_database_code 1567087
_shelx_space_group_comment
; 
The symmetry employed for this shelxl refinement is uniquely defined 
by the following loop, which should always be used as a source of 
symmetry information in preference to the above space-group names. 
They are only intended as comments. 
;
_shelx_estimated_absorpt_t_min 0.944
_shelx_estimated_absorpt_t_max 0.969
_shelxl_version_number 2013-4

loop_
_space_group_symop_operation_xyz
'x, y, z'
'-x, -y, -z'

loop_
_atom_site_label
_atom_site_type_symbol
_atom_site_fract_x
_atom_site_fract_y
_atom_site_fract_z
_atom_site_U_iso_or_equiv
_atom_site_adp_type
_atom_site_occupancy
_atom_site_site_symmetry_order
_atom_site_calc_flag
_atom_site_refinement_flags_posn
_atom_site_refinement_flags_adp
_atom_site_refinement_flags_occupancy
_atom_site_disorder_assembly
_atom_site_disorder_group
S1 S 0.60196(7) 0.28293(9) 0.32338(8) 0.0532(3) Uani 1 1 d . . . . .
S2 S 1.34316(8) 0.06615(10) -0.17700(8) 0.0585(3) Uani 1 1 d . . . . .
Cl1 Cl 0.6916(2) 0.5914(3) 0.0356(3) 0.2059(12) Uani 1 1 d . . . . .
Cl2 Cl 0.4737(3) 0.6672(5) 0.0682(4) 0.296(2) Uani 1 1 d . . . . .
N1 N 0.7269(2) 0.2565(3) 0.2977(2) 0.0476(7) Uani 1 1 d . . . . .
N2 N 1.2655(2) 0.0938(3) -0.0882(2) 0.0512(7) Uani 1 1 d . . . . .
O1 O 0.5597(2) 0.3790(3) 0.3505(2) 0.0692(8) Uani 1 1 d . . . . .
O2 O 0.5496(2) 0.2970(3) 0.2351(2) 0.0705(8) Uani 1 1 d . . . . .
O3 O 1.2924(2) 0.0343(3) -0.2293(2) 0.0743(8) Uani 1 1 d . . . . .
O4 O 1.4504(2) -0.0173(3) -0.1222(2) 0.0751(9) Uani 1 1 d . . . . .
C1 C 0.7951(3) 0.2455(4) 0.3755(3) 0.0495(9) Uani 1 1 d . . . . .
H1A H 0.8124 0.1700 0.4413 0.059 Uiso 1 1 calc R U . . .
H1B H 0.7554 0.3121 0.3922 0.059 Uiso 1 1 calc R U . . .
C2 C 0.8991(2) 0.2477(3) 0.3325(2) 0.0373(7) Uani 1 1 d . . . . .
C3 C 0.9254(2) 0.2409(3) 0.2423(2) 0.0357(7) Uani 1 1 d . . . . .
C4 C 0.8667(2) 0.2102(3) 0.1874(2) 0.0369(7) Uani 1 1 d . . . . .
H4 H 0.8271 0.2825 0.1196 0.044 Uiso 1 1 calc R U . . .
C5 C 0.7868(3) 0.1700(3) 0.2558(3) 0.0446(8) Uani 1 1 d . . . . .
H5A H 0.7373 0.1712 0.2130 0.054 Uiso 1 1 calc R U . . .
H5B H 0.8249 0.0881 0.3142 0.054 Uiso 1 1 calc R U . . .
C6 C 0.9606(3) 0.1140(3) 0.1630(3) 0.0411(7) Uani 1 1 d . . . . .
H6A H 0.9428 0.1241 0.0943 0.049 Uiso 1 1 calc R U . . .
H6B H 0.9742 0.0329 0.2180 0.049 Uiso 1 1 calc R U . . .
C7 C 1.0635(2) 0.1327(3) 0.1604(2) 0.0367(7) Uani 1 1 d . . . . .
C8 C 1.0181(2) 0.2461(3) 0.1776(2) 0.0359(7) Uani 1 1 d . . . . .
C9 C 1.0852(3) 0.3035(3) 0.1768(3) 0.0502(9) Uani 1 1 d . . . . .
H9A H 1.0735 0.3338 0.2278 0.060 Uiso 1 1 calc R U . . .
H9B H 1.1598 0.2696 0.1617 0.060 Uiso 1 1 calc R U . . .
C10 C 0.9980(3) 0.3693(3) 0.0875(3) 0.0477(8) Uani 1 1 d . . . . .
H10A H 1.0194 0.3752 0.0183 0.057 Uiso 1 1 calc R U . . .
H10B H 0.9331 0.4395 0.0844 0.057 Uiso 1 1 calc R U . . .
C11 C 0.9655(3) 0.2603(3) 0.3980(2) 0.0376(7) Uani 1 1 d . . . . .
H11 H 1.0391 0.2342 0.3771 0.045 Uiso 1 1 calc R U . . .
C12 C 0.9748(3) 0.1787(3) 0.5188(3) 0.0510(9) Uani 1 1 d . . . . .
H12A H 0.9030 0.2007 0.5422 0.061 Uiso 1 1 calc R U . . .
H12B H 1.0063 0.0946 0.5338 0.061 Uiso 1 1 calc R U . . .
C13 C 1.0453(3) 0.1913(4) 0.5811(3) 0.0601(10) Uani 1 1 d . . . . .
H13A H 1.0478 0.1409 0.6573 0.072 Uiso 1 1 calc R U . . .
H13B H 1.1187 0.1627 0.5621 0.072 Uiso 1 1 calc R U . . .
C14 C 1.0014(3) 0.3217(4) 0.5572(3) 0.0584(10) Uani 1 1 d . . . . .
H14A H 1.0495 0.3276 0.5951 0.070 Uiso 1 1 calc R U . . .
H14B H 0.9307 0.3480 0.5823 0.070 Uiso 1 1 calc R U . . .
C15 C 0.9916(4) 0.4039(4) 0.4383(3) 0.0593(10) Uani 1 1 d . . . . .
H15A H 1.0634 0.3836 0.4149 0.071 Uiso 1 1 calc R U . . .
H15B H 0.9588 0.4877 0.4244 0.071 Uiso 1 1 calc R U . . .
C16 C 0.9227(3) 0.3913(3) 0.3741(3) 0.0487(8) Uani 1 1 d . . . . .
H16A H 0.8485 0.4212 0.3912 0.058 Uiso 1 1 calc R U . . .
H16B H 0.9221 0.4411 0.2982 0.058 Uiso 1 1 calc R U . . .
C17 C 1.1427(3) 0.0238(3) 0.2613(3) 0.0485(8) Uani 1 1 d . . . . .
H17A H 1.1914 0.0465 0.2781 0.058 Uiso 1 1 calc R U . . .
H17B H 1.1017 0.0038 0.3217 0.058 Uiso 1 1 calc R U . . .
C18 C 1.2087(3) -0.0872(3) 0.2448(3) 0.0588(10) Uani 1 1 d . . . . .
H18A H 1.1602 -0.1069 0.2232 0.071 Uiso 1 1 calc R U . . .
H18B H 1.2514 -0.1563 0.3117 0.071 Uiso 1 1 calc R U . . .
C19 C 1.2843(3) -0.0624(3) 0.1584(3) 0.0586(10) Uani 1 1 d . . . . .
H19A H 1.3577 -0.1021 0.1924 0.070 Uiso 1 1 calc R U . . .
H19B H 1.2850 -0.0965 0.1130 0.070 Uiso 1 1 calc R U . . .
C20 C 1.2476(3) 0.0733(3) 0.0900(3) 0.0448(8) Uani 1 1 d . . . . .
H20 H 1.2638 0.1003 0.1351 0.054 Uiso 1 1 calc R U . . .
C21 C 1.1247(2) 0.1414(3) 0.0610(2) 0.0371(7) Uani 1 1 d . . . . .
C22 C 1.0820(2) 0.1969(3) -0.0408(2) 0.0393(7) Uani 1 1 d . . . . .
C23 C 1.1525(3) 0.1868(4) -0.1291(3) 0.0538(9) Uani 1 1 d . . . . .
H23A H 1.1222 0.1676 -0.1712 0.065 Uiso 1 1 calc R U . . .
H23B H 1.1511 0.2650 -0.1763 0.065 Uiso 1 1 calc R U . . .
C24 C 1.3082(3) 0.1043(4) -0.0069(3) 0.0527(9) Uani 1 1 d . . . . .
H24A H 1.2981 0.1865 -0.0351 0.063 Uiso 1 1 calc R U . . .
H24B H 1.3852 0.0489 0.0130 0.063 Uiso 1 1 calc R U . . .
C25 C 0.9628(3) 0.2770(3) -0.0819(2) 0.0398(7) Uani 1 1 d . . . . .
H25 H 0.9253 0.2892 -0.0226 0.048 Uiso 1 1 calc R U . . .
C26 C 0.9390(3) 0.4035(3) -0.1747(3) 0.0534(9) Uani 1 1 d . . . . .
H26A H 0.9724 0.4391 -0.1546 0.064 Uiso 1 1 calc R U . . .
H26B H 0.9701 0.3960 -0.2371 0.064 Uiso 1 1 calc R U . . .
C27 C 0.8175(3) 0.4863(4) -0.2027(3) 0.0710(12) Uani 1 1 d . . . . .
H27A H 0.7876 0.5005 -0.1427 0.085 Uiso 1 1 calc R U . . .
H27B H 0.8043 0.5641 -0.2639 0.085 Uiso 1 1 calc R U . . .
C28 C 0.7613(4) 0.4310(5) -0.2287(4) 0.0832(14) Uani 1 1 d . . . . .
H28A H 0.7821 0.4302 -0.2959 0.100 Uiso 1 1 calc R U . . .
H28B H 0.6834 0.4815 -0.2382 0.100 Uiso 1 1 calc R U . . .
C29 C 0.7884(3) 0.3022(4) -0.1422(4) 0.0672(11) Uani 1 1 d . . . . .
H29A H 0.7563 0.2683 -0.1663 0.081 Uiso 1 1 calc R U . . .
H29B H 0.7576 0.3040 -0.0778 0.081 Uiso 1 1 calc R U . . .
C30 C 0.9106(3) 0.2215(4) -0.1164(3) 0.0522(9) Uani 1 1 d . . . . .
H30A H 0.9411 0.2143 -0.1791 0.063 Uiso 1 1 calc R U . . .
H30B H 0.9260 0.1408 -0.0591 0.063 Uiso 1 1 calc R U . . .
C31 C 0.6081(3) 0.1519(3) 0.4378(3) 0.0478(8) Uani 1 1 d . . . . .
C32 C 0.6356(3) 0.0470(4) 0.4319(3) 0.0592(10) Uani 1 1 d . . . . .
H32 H 0.6509 0.0452 0.3672 0.071 Uiso 1 1 calc R U . . .
C33 C 0.6399(3) -0.0547(4) 0.5223(4) 0.0634(11) Uani 1 1 d . . . . .
H33 H 0.6586 -0.1249 0.5180 0.076 Uiso 1 1 calc R U . . .
C34 C 0.6169(3) -0.0545(4) 0.6196(3) 0.0571(10) Uani 1 1 d . . . . .
C35 C 0.5897(3) 0.0506(4) 0.6238(3) 0.0595(10) Uani 1 1 d . . . . .
H35 H 0.5731 0.0527 0.6882 0.071 Uiso 1 1 calc R U . . .
C36 C 0.5865(3) 0.1527(4) 0.5348(3) 0.0562(10) Uani 1 1 d . . . . .
H36 H 0.5698 0.2221 0.5400 0.067 Uiso 1 1 calc R U . . .
C37 C 0.6182(4) -0.1646(4) 0.7169(4) 0.0818(13) Uani 1 1 d . . . . .
H37A H 0.6894 -0.2154 0.7562 0.123 Uiso 1 1 calc R U . . .
H37B H 0.5997 -0.2093 0.6949 0.123 Uiso 1 1 calc R U . . .
H37C H 0.5663 -0.1393 0.7618 0.123 Uiso 1 1 calc R U . . .
C38 C 1.3449(3) 0.2025(4) -0.2744(3) 0.0546(10) Uani 1 1 d . . . . .
C39 C 1.2948(3) 0.2607(4) -0.3775(3) 0.0650(11) Uani 1 1 d . . . . .
H39 H 1.2586 0.2290 -0.3949 0.078 Uiso 1 1 calc R U . . .
C40 C 1.2984(3) 0.3661(4) -0.4546(3) 0.0674(11) Uani 1 1 d . . . . .
H40 H 1.2648 0.4042 -0.5237 0.081 Uiso 1 1 calc R U . . .
C41 C 1.3512(3) 0.4160(4) -0.4308(3) 0.0588(10) Uani 1 1 d . . . . .
C42 C 1.3991(3) 0.3572(4) -0.3266(3) 0.0677(11) Uani 1 1 d . . . . .
H42 H 1.4342 0.3896 -0.3087 0.081 Uiso 1 1 calc R U . . .
C43 C 1.3966(3) 0.2531(4) -0.2495(3) 0.0642(11) Uani 1 1 d . . . . .
H43 H 1.4295 0.2159 -0.1802 0.077 Uiso 1 1 calc R U . . .
C44 C 1.3563(4) 0.5289(4) -0.5157(4) 0.0767(13) Uani 1 1 d . . . . .
H44A H 1.4048 0.5101 -0.5654 0.115 Uiso 1 1 calc R U . . .
H44B H 1.3822 0.5598 -0.4829 0.115 Uiso 1 1 calc R U . . .
H44C H 1.2851 0.5892 -0.5531 0.115 Uiso 1 1 calc R U . . .
C45 C 0.5667(9) 0.6215(16) 0.0023(9) 0.276(8) Uani 1 1 d . . . . .
H45A H 0.5452 0.6826 -0.0726 0.331 Uiso 1 1 calc R U . . .
H45B H 0.5708 0.5482 0.0080 0.331 Uiso 1 1 calc R U . . .

loop_
_atom_site_aniso_label
_atom_site_aniso_U_11
_atom_site_aniso_U_22
_atom_site_aniso_U_33
_atom_site_aniso_U_23
_atom_site_aniso_U_13
_atom_site_aniso_U_12
S1 0.0364(5) 0.0681(6) 0.0688(6) -0.0414(5) 0.0156(4) -0.0274(4)
S2 0.0483(6) 0.0782(7) 0.0628(6) -0.0514(6) 0.0212(4) -0.0242(5)
Cl1 0.1132(17) 0.227(3) 0.286(3) -0.153(3) 0.0199(19) -0.0506(17)
Cl2 0.148(3) 0.408(6) 0.315(5) -0.180(5) 0.095(3) -0.122(3)
N1 0.0409(16) 0.0663(19) 0.0582(17) -0.0410(16) 0.0170(13) -0.0322(14)
N2 0.0393(16) 0.072(2) 0.0532(17) -0.0415(16) 0.0126(13) -0.0235(14)
O1 0.0495(15) 0.0674(18) 0.100(2) -0.0520(17) 0.0245(14) -0.0249(13)
O2 0.0524(16) 0.094(2) 0.0739(18) -0.0391(16) 0.0045(13) -0.0402(15)
O3 0.083(2) 0.097(2) 0.0792(19) -0.0669(18) 0.0284(16) -0.0463(17)
O4 0.0494(16) 0.083(2) 0.0767(19) -0.0478(17) 0.0159(14) -0.0105(14)
C1 0.050(2) 0.076(2) 0.053(2) -0.0444(19) 0.0224(16) -0.0405(18)
C2 0.0368(17) 0.0414(17) 0.0430(17) -0.0248(15) 0.0112(13) -0.0215(14)
C3 0.0369(17) 0.0344(16) 0.0411(17) -0.0201(14) 0.0057(13) -0.0184(13)
C4 0.0386(17) 0.0416(17) 0.0389(17) -0.0219(14) 0.0079(13) -0.0225(14)
C5 0.0473(19) 0.060(2) 0.0488(19) -0.0349(17) 0.0167(15) -0.0348(17)
C6 0.052(2) 0.0434(18) 0.0399(17) -0.0235(15) 0.0148(15) -0.0295(16)
C7 0.0387(17) 0.0391(17) 0.0391(16) -0.0220(14) 0.0092(13) -0.0205(14)
C8 0.0370(17) 0.0417(17) 0.0376(16) -0.0218(14) 0.0108(13) -0.0231(14)
C9 0.055(2) 0.067(2) 0.062(2) -0.045(2) 0.0282(18) -0.0431(19)
C10 0.063(2) 0.0459(19) 0.050(2) -0.0277(16) 0.0222(17) -0.0353(17)
C11 0.0386(17) 0.0462(18) 0.0413(17) -0.0269(15) 0.0132(13) -0.0251(14)
C12 0.065(2) 0.050(2) 0.048(2) -0.0221(17) 0.0061(17) -0.0345(18)
C13 0.078(3) 0.063(2) 0.043(2) -0.0204(18) -0.0039(18) -0.037(2)
C14 0.071(3) 0.072(3) 0.058(2) -0.042(2) 0.0117(19) -0.041(2)
C15 0.083(3) 0.056(2) 0.061(2) -0.0329(19) 0.009(2) -0.044(2)
C16 0.061(2) 0.047(2) 0.0446(19) -0.0224(16) 0.0115(16) -0.0308(17)
C17 0.050(2) 0.049(2) 0.0428(18) -0.0206(16) 0.0097(15) -0.0222(16)
C18 0.057(2) 0.045(2) 0.055(2) -0.0191(18) 0.0036(18) -0.0130(17)
C19 0.047(2) 0.058(2) 0.062(2) -0.035(2) 0.0057(17) -0.0111(17)
C20 0.0365(17) 0.062(2) 0.0462(18) -0.0348(17) 0.0083(14) -0.0218(16)
C21 0.0380(17) 0.0400(17) 0.0459(18) -0.0280(15) 0.0145(14) -0.0217(14)
C22 0.0380(17) 0.0477(18) 0.0421(18) -0.0270(15) 0.0114(14) -0.0227(14)
C23 0.042(2) 0.079(3) 0.048(2) -0.0390(19) 0.0125(16) -0.0263(18)
C24 0.0381(19) 0.078(3) 0.057(2) -0.045(2) 0.0138(16) -0.0254(18)
C25 0.0389(17) 0.0477(18) 0.0382(17) -0.0260(15) 0.0111(13) -0.0197(14)
C26 0.055(2) 0.055(2) 0.0456(19) -0.0219(17) 0.0103(16) -0.0257(18)
C27 0.066(3) 0.056(2) 0.063(3) -0.023(2) 0.004(2) -0.012(2)
C28 0.054(3) 0.092(4) 0.074(3) -0.037(3) -0.010(2) -0.009(2)
C29 0.048(2) 0.094(3) 0.084(3) -0.060(3) 0.009(2) -0.033(2)
C30 0.049(2) 0.066(2) 0.054(2) -0.0381(19) 0.0092(16) -0.0270(18)
C31 0.0311(17) 0.067(2) 0.068(2) -0.047(2) 0.0194(16) -0.0270(16)
C32 0.055(2) 0.082(3) 0.075(3) -0.057(2) 0.0295(19) -0.043(2)
C33 0.054(2) 0.071(3) 0.091(3) -0.055(3) 0.026(2) -0.036(2)
C34 0.039(2) 0.074(3) 0.068(2) -0.039(2) 0.0123(17) -0.0293(18)
C35 0.047(2) 0.084(3) 0.062(2) -0.047(2) 0.0159(18) -0.030(2)
C36 0.046(2) 0.071(3) 0.073(3) -0.051(2) 0.0182(18) -0.0285(19)
C37 0.071(3) 0.088(3) 0.083(3) -0.031(3) 0.006(2) -0.043(3)
C38 0.0359(18) 0.080(3) 0.056(2) -0.046(2) 0.0190(16) -0.0210(18)
C39 0.051(2) 0.094(3) 0.070(3) -0.056(3) 0.0084(19) -0.029(2)
C40 0.063(3) 0.087(3) 0.056(2) -0.039(2) 0.0074(19) -0.032(2)
C41 0.042(2) 0.077(3) 0.062(2) -0.044(2) 0.0161(18) -0.0226(19)
C42 0.055(2) 0.101(3) 0.072(3) -0.055(3) 0.020(2) -0.043(2)
C43 0.046(2) 0.100(3) 0.060(2) -0.049(3) 0.0124(18) -0.033(2)
C44 0.071(3) 0.091(3) 0.076(3) -0.049(3) 0.020(2) -0.036(3)
C45 0.168(10) 0.54(3) 0.199(11) -0.210(15) 0.061(8) -0.197(14)

loop_
_atom_type_symbol
_atom_type_description
_atom_type_scat_dispersion_real
_atom_type_scat_dispersion_imag
_atom_type_scat_source
C C 0.0033 0.0016 'International Tables Vol C Tables 4.2.6.8 and 6.1.1.4'
H H 0.0000 0.0000 'International Tables Vol C Tables 4.2.6.8 and 6.1.1.4'
N N 0.0061 0.0033 'International Tables Vol C Tables 4.2.6.8 and 6.1.1.4'
O O 0.0106 0.0060 'International Tables Vol C Tables 4.2.6.8 and 6.1.1.4'
S S 0.1246 0.1234 'International Tables Vol C Tables 4.2.6.8 and 6.1.1.4'
Cl Cl 0.1484 0.1585 'International Tables Vol C Tables 4.2.6.8 and 6.1.1.4'

loop_
_geom_angle_atom_site_label_1
_geom_angle_atom_site_label_2
_geom_angle_atom_site_label_3
_geom_angle
_geom_angle_site_symmetry_1
_geom_angle_site_symmetry_3
_geom_angle_publ_flag
O1 S1 O2 119.96(19) . . ?
O1 S1 N1 106.79(15) . . ?
O2 S1 N1 106.56(16) . . ?
O1 S1 C31 107.70(17) . . ?
O2 S1 C31 107.77(17) . . ?
N1 S1 C31 107.50(16) . . ?
O3 S2 O4 120.01(19) . . ?
O3 S2 N2 106.88(16) . . ?
O4 S2 N2 106.53(16) . . ?
O3 S2 C38 107.03(18) . . ?
O4 S2 C38 107.68(18) . . ?
N2 S2 C38 108.26(16) . . ?
C1 N1 C5 112.6(3) . . ?
C1 N1 S1 116.3(2) . . ?
C5 N1 S1 118.6(2) . . ?
C23 N2 C24 111.1(3) . . ?
C23 N2 S2 116.0(2) . . ?
C24 N2 S2 118.9(2) . . ?
N1 C1 C2 111.2(3) . . ?
N1 C1 H1A 109.4 . . ?
C2 C1 H1A 109.4 . . ?
N1 C1 H1B 109.4 . . ?
C2 C1 H1B 109.4 . . ?
H1A C1 H1B 108.0 . . ?
C3 C2 C1 120.0(3) . . ?
C3 C2 C11 124.9(3) . . ?
C1 C2 C11 115.2(2) . . ?
C2 C3 C8 132.7(3) . . ?
C2 C3 C4 123.5(3) . . ?
C8 C3 C4 103.5(2) . . ?
C3 C4 C5 111.9(2) . . ?
C3 C4 C6 102.7(2) . . ?
C5 C4 C6 115.6(3) . . ?
C3 C4 H4 108.8 . . ?
C5 C4 H4 108.8 . . ?
C6 C4 H4 108.8 . . ?
N1 C5 C4 106.6(3) . . ?
N1 C5 H5A 110.4 . . ?
C4 C5 H5A 110.4 . . ?
N1 C5 H5B 110.4 . . ?
C4 C5 H5B 110.4 . . ?
H5A C5 H5B 108.6 . . ?
C4 C6 C7 107.2(2) . . ?
C4 C6 H6A 110.3 . . ?
C7 C6 H6A 110.3 . . ?
C4 C6 H6B 110.3 . . ?
C7 C6 H6B 110.3 . . ?
H6A C6 H6B 108.5 . . ?
C21 C7 C17 108.4(2) . . ?
C21 C7 C8 115.3(2) . . ?
C17 C7 C8 106.9(2) . . ?
C21 C7 C6 115.7(2) . . ?
C17 C7 C6 107.3(3) . . ?
C8 C7 C6 102.6(2) . . ?
C9 C8 C3 126.6(3) . . ?
C9 C8 C10 59.5(2) . . ?
C3 C8 C10 116.1(3) . . ?
C9 C8 C7 123.0(3) . . ?
C3 C8 C7 104.3(2) . . ?
C10 C8 C7 122.0(3) . . ?
C10 C9 C8 60.7(2) . . ?
C10 C9 H9A 117.7 . . ?
C8 C9 H9A 117.7 . . ?
C10 C9 H9B 117.7 . . ?
C8 C9 H9B 117.7 . . ?
H9A C9 H9B 114.8 . . ?
C9 C10 C8 59.8(2) . . ?
C9 C10 H10A 117.8 . . ?
C8 C10 H10A 117.8 . . ?
C9 C10 H10B 117.8 . . ?
C8 C10 H10B 117.8 . . ?
H10A C10 H10B 114.9 . . ?
C16 C11 C2 112.3(3) . . ?
C16 C11 C12 110.0(3) . . ?
C2 C11 C12 112.9(3) . . ?
C16 C11 H11 107.1 . . ?
C2 C11 H11 107.1 . . ?
C12 C11 H11 107.1 . . ?
C13 C12 C11 111.1(3) . . ?
C13 C12 H12A 109.4 . . ?
C11 C12 H12A 109.4 . . ?
C13 C12 H12B 109.4 . . ?
C11 C12 H12B 109.4 . . ?
H12A C12 H12B 108.0 . . ?
C14 C13 C12 111.3(3) . . ?
C14 C13 H13A 109.4 . . ?
C12 C13 H13A 109.4 . . ?
C14 C13 H13B 109.4 . . ?
C12 C13 H13B 109.4 . . ?
H13A C13 H13B 108.0 . . ?
C13 C14 C15 110.9(3) . . ?
C13 C14 H14A 109.5 . . ?
C15 C14 H14A 109.5 . . ?
C13 C14 H14B 109.5 . . ?
C15 C14 H14B 109.5 . . ?
H14A C14 H14B 108.1 . . ?
C14 C15 C16 111.5(3) . . ?
C14 C15 H15A 109.3 . . ?
C16 C15 H15A 109.3 . . ?
C14 C15 H15B 109.3 . . ?
C16 C15 H15B 109.3 . . ?
H15A C15 H15B 108.0 . . ?
C11 C16 C15 112.0(3) . . ?
C11 C16 H16A 109.2 . . ?
C15 C16 H16A 109.2 . . ?
C11 C16 H16B 109.2 . . ?
C15 C16 H16B 109.2 . . ?
H16A C16 H16B 107.9 . . ?
C18 C17 C7 111.5(3) . . ?
C18 C17 H17A 109.3 . . ?
C7 C17 H17A 109.3 . . ?
C18 C17 H17B 109.3 . . ?
C7 C17 H17B 109.3 . . ?
H17A C17 H17B 108.0 . . ?
C17 C18 C19 110.3(3) . . ?
C17 C18 H18A 109.6 . . ?
C19 C18 H18A 109.6 . . ?
C17 C18 H18B 109.6 . . ?
C19 C18 H18B 109.6 . . ?
H18A C18 H18B 108.1 . . ?
C20 C19 C18 111.2(3) . . ?
C20 C19 H19A 109.4 . . ?
C18 C19 H19A 109.4 . . ?
C20 C19 H19B 109.4 . . ?
C18 C19 H19B 109.4 . . ?
H19A C19 H19B 108.0 . . ?
C24 C20 C19 113.6(3) . . ?
C24 C20 C21 112.7(3) . . ?
C19 C20 C21 110.0(3) . . ?
C24 C20 H20 106.7 . . ?
C19 C20 H20 106.7 . . ?
C21 C20 H20 106.7 . . ?
C22 C21 C20 120.3(3) . . ?
C22 C21 C7 127.6(3) . . ?
C20 C21 C7 112.1(3) . . ?
C21 C22 C25 125.6(3) . . ?
C21 C22 C23 121.8(3) . . ?
C25 C22 C23 112.6(3) . . ?
N2 C23 C22 113.0(3) . . ?
N2 C23 H23A 109.0 . . ?
C22 C23 H23A 109.0 . . ?
N2 C23 H23B 109.0 . . ?
C22 C23 H23B 109.0 . . ?
H23A C23 H23B 107.8 . . ?
N2 C24 C20 108.3(3) . . ?
N2 C24 H24A 110.0 . . ?
C20 C24 H24A 110.0 . . ?
N2 C24 H24B 110.0 . . ?
C20 C24 H24B 110.0 . . ?
H24A C24 H24B 108.4 . . ?
C22 C25 C26 112.8(3) . . ?
C22 C25 C30 114.5(3) . . ?
C26 C25 C30 108.5(3) . . ?
C22 C25 H25 106.9 . . ?
C26 C25 H25 106.9 . . ?
C30 C25 H25 106.9 . . ?
C27 C26 C25 110.8(3) . . ?
C27 C26 H26A 109.5 . . ?
C25 C26 H26A 109.5 . . ?
C27 C26 H26B 109.5 . . ?
C25 C26 H26B 109.5 . . ?
H26A C26 H26B 108.1 . . ?
C28 C27 C26 111.2(4) . . ?
C28 C27 H27A 109.4 . . ?
C26 C27 H27A 109.4 . . ?
C28 C27 H27B 109.4 . . ?
C26 C27 H27B 109.4 . . ?
H27A C27 H27B 108.0 . . ?
C27 C28 C29 112.9(3) . . ?
C27 C28 H28A 109.0 . . ?
C29 C28 H28A 109.0 . . ?
C27 C28 H28B 109.0 . . ?
C29 C28 H28B 109.0 . . ?
H28A C28 H28B 107.8 . . ?
C28 C29 C30 111.2(3) . . ?
C28 C29 H29A 109.4 . . ?
C30 C29 H29A 109.4 . . ?
C28 C29 H29B 109.4 . . ?
C30 C29 H29B 109.4 . . ?
H29A C29 H29B 108.0 . . ?
C29 C30 C25 109.7(3) . . ?
C29 C30 H30A 109.7 . . ?
C25 C30 H30A 109.7 . . ?
C29 C30 H30B 109.7 . . ?
C25 C30 H30B 109.7 . . ?
H30A C30 H30B 108.2 . . ?
C36 C31 C32 119.5(4) . . ?
C36 C31 S1 120.1(3) . . ?
C32 C31 S1 120.4(3) . . ?
C33 C32 C31 119.6(4) . . ?
C33 C32 H32 120.2 . . ?
C31 C32 H32 120.2 . . ?
C32 C33 C34 121.5(4) . . ?
C32 C33 H33 119.3 . . ?
C34 C33 H33 119.3 . . ?
C35 C34 C33 118.0(4) . . ?
C35 C34 C37 121.0(4) . . ?
C33 C34 C37 121.0(4) . . ?
C34 C35 C36 121.6(4) . . ?
C34 C35 H35 119.2 . . ?
C36 C35 H35 119.2 . . ?
C35 C36 C31 119.8(4) . . ?
C35 C36 H36 120.1 . . ?
C31 C36 H36 120.1 . . ?
C34 C37 H37A 109.5 . . ?
C34 C37 H37B 109.5 . . ?
H37A C37 H37B 109.5 . . ?
C34 C37 H37C 109.5 . . ?
H37A C37 H37C 109.5 . . ?
H37B C37 H37C 109.5 . . ?
C39 C38 C43 119.0(4) . . ?
C39 C38 S2 120.1(3) . . ?
C43 C38 S2 120.9(3) . . ?
C38 C39 C40 120.1(4) . . ?
C38 C39 H39 119.9 . . ?
C40 C39 H39 119.9 . . ?
C41 C40 C39 121.3(4) . . ?
C41 C40 H40 119.4 . . ?
C39 C40 H40 119.4 . . ?
C42 C41 C40 117.5(4) . . ?
C42 C41 C44 121.8(4) . . ?
C40 C41 C44 120.7(4) . . ?
C43 C42 C41 122.2(4) . . ?
C43 C42 H42 118.9 . . ?
C41 C42 H42 118.9 . . ?
C42 C43 C38 120.0(4) . . ?
C42 C43 H43 120.0 . . ?
C38 C43 H43 120.0 . . ?
C41 C44 H44A 109.5 . . ?
C41 C44 H44B 109.5 . . ?
H44A C44 H44B 109.5 . . ?
C41 C44 H44C 109.5 . . ?
H44A C44 H44C 109.5 . . ?
H44B C44 H44C 109.5 . . ?
Cl2 C45 Cl1 118.0(7) . . ?
Cl2 C45 H45A 107.8 . . ?
Cl1 C45 H45A 107.8 . . ?
Cl2 C45 H45B 107.8 . . ?
Cl1 C45 H45B 107.8 . . ?
H45A C45 H45B 107.1 . . ?

loop_
_geom_bond_atom_site_label_1
_geom_bond_atom_site_label_2
_geom_bond_distance
_geom_bond_site_symmetry_2
_geom_bond_publ_flag
S1 O1 1.423(3) . ?
S1 O2 1.425(3) . ?
S1 N1 1.640(3) . ?
S1 C31 1.760(4) . ?
S2 O3 1.418(3) . ?
S2 O4 1.429(3) . ?
S2 N2 1.630(3) . ?
S2 C38 1.763(4) . ?
Cl1 C45 1.672(10) . ?
Cl2 C45 1.574(12) . ?
N1 C1 1.464(4) . ?
N1 C5 1.469(4) . ?
N2 C23 1.467(4) . ?
N2 C24 1.467(4) . ?
C1 C2 1.511(4) . ?
C1 H1A 0.9700 . ?
C1 H1B 0.9700 . ?
C2 C3 1.328(4) . ?
C2 C11 1.519(4) . ?
C3 C8 1.501(4) . ?
C3 C4 1.513(4) . ?
C4 C5 1.515(4) . ?
C4 C6 1.539(4) . ?
C4 H4 0.9800 . ?
C5 H5A 0.9700 . ?
C5 H5B 0.9700 . ?
C6 C7 1.571(4) . ?
C6 H6A 0.9700 . ?
C6 H6B 0.9700 . ?
C7 C21 1.541(4) . ?
C7 C17 1.547(5) . ?
C7 C8 1.551(4) . ?
C8 C9 1.491(4) . ?
C8 C10 1.503(4) . ?
C9 C10 1.485(5) . ?
C9 H9A 0.9700 . ?
C9 H9B 0.9700 . ?
C10 H10A 0.9700 . ?
C10 H10B 0.9700 . ?
C11 C16 1.519(4) . ?
C11 C12 1.531(5) . ?
C11 H11 0.9800 . ?
C12 C13 1.527(5) . ?
C12 H12A 0.9700 . ?
C12 H12B 0.9700 . ?
C13 C14 1.510(5) . ?
C13 H13A 0.9700 . ?
C13 H13B 0.9700 . ?
C14 C15 1.511(5) . ?
C14 H14A 0.9700 . ?
C14 H14B 0.9700 . ?
C15 C16 1.529(5) . ?
C15 H15A 0.9700 . ?
C15 H15B 0.9700 . ?
C16 H16A 0.9700 . ?
C16 H16B 0.9700 . ?
C17 C18 1.519(5) . ?
C17 H17A 0.9700 . ?
C17 H17B 0.9700 . ?
C18 C19 1.534(5) . ?
C18 H18A 0.9700 . ?
C18 H18B 0.9700 . ?
C19 C20 1.521(5) . ?
C19 H19A 0.9700 . ?
C19 H19B 0.9700 . ?
C20 C24 1.511(5) . ?
C20 C21 1.527(4) . ?
C20 H20 0.9800 . ?
C21 C22 1.339(4) . ?
C22 C25 1.509(4) . ?
C22 C23 1.517(4) . ?
C23 H23A 0.9700 . ?
C23 H23B 0.9700 . ?
C24 H24A 0.9700 . ?
C24 H24B 0.9700 . ?
C25 C26 1.535(5) . ?
C25 C30 1.539(5) . ?
C25 H25 0.9800 . ?
C26 C27 1.518(5) . ?
C26 H26A 0.9700 . ?
C26 H26B 0.9700 . ?
C27 C28 1.510(7) . ?
C27 H27A 0.9700 . ?
C27 H27B 0.9700 . ?
C28 C29 1.519(7) . ?
C28 H28A 0.9700 . ?
C28 H28B 0.9700 . ?
C29 C30 1.522(5) . ?
C29 H29A 0.9700 . ?
C29 H29B 0.9700 . ?
C30 H30A 0.9700 . ?
C30 H30B 0.9700 . ?
C31 C36 1.383(5) . ?
C31 C32 1.387(5) . ?
C32 C33 1.378(6) . ?
C32 H32 0.9300 . ?
C33 C34 1.386(5) . ?
C33 H33 0.9300 . ?
C34 C35 1.375(5) . ?
C34 C37 1.504(6) . ?
C35 C36 1.377(6) . ?
C35 H35 0.9300 . ?
C36 H36 0.9300 . ?
C37 H37A 0.9600 . ?
C37 H37B 0.9600 . ?
C37 H37C 0.9600 . ?
C38 C39 1.384(5) . ?
C38 C43 1.393(5) . ?
C39 C40 1.383(6) . ?
C39 H39 0.9300 . ?
C40 C41 1.388(6) . ?
C40 H40 0.9300 . ?
C41 C42 1.386(6) . ?
C41 C44 1.498(6) . ?
C42 C43 1.364(6) . ?
C42 H42 0.9300 . ?
C43 H43 0.9300 . ?
C44 H44A 0.9600 . ?
C44 H44B 0.9600 . ?
C44 H44C 0.9600 . ?
C45 H45A 0.9700 . ?
C45 H45B 0.9700 . ?

loop_
_geom_torsion_atom_site_label_1
_geom_torsion_atom_site_label_2
_geom_torsion_atom_site_label_3
_geom_torsion_atom_site_label_4
_geom_torsion
_geom_torsion_site_symmetry_1
_geom_torsion_site_symmetry_2
_geom_torsion_site_symmetry_3
_geom_torsion_site_symmetry_4
_geom_torsion_publ_flag
O1 S1 N1 C1 47.4(3) . . . . ?
O2 S1 N1 C1 176.7(3) . . . . ?
C31 S1 N1 C1 -68.0(3) . . . . ?
O1 S1 N1 C5 -173.4(3) . . . . ?
O2 S1 N1 C5 -44.1(3) . . . . ?
C31 S1 N1 C5 71.3(3) . . . . ?
O3 S2 N2 C23 -56.0(3) . . . . ?
O4 S2 N2 C23 174.5(3) . . . . ?
C38 S2 N2 C23 59.0(3) . . . . ?
O3 S2 N2 C24 167.4(3) . . . . ?
O4 S2 N2 C24 38.0(3) . . . . ?
C38 S2 N2 C24 -77.6(3) . . . . ?
C5 N1 C1 C2 50.3(4) . . . . ?
S1 N1 C1 C2 -168.1(2) . . . . ?
N1 C1 C2 C3 -9.6(5) . . . . ?
N1 C1 C2 C11 169.2(3) . . . . ?
C1 C2 C3 C8 176.9(3) . . . . ?
C11 C2 C3 C8 -1.8(5) . . . . ?
C1 C2 C3 C4 -10.4(5) . . . . ?
C11 C2 C3 C4 170.8(3) . . . . ?
C2 C3 C4 C5 -8.6(4) . . . . ?
C8 C3 C4 C5 165.9(3) . . . . ?
C2 C3 C4 C6 -133.1(3) . . . . ?
C8 C3 C4 C6 41.3(3) . . . . ?
C1 N1 C5 C4 -68.6(3) . . . . ?
S1 N1 C5 C4 150.8(2) . . . . ?
C3 C4 C5 N1 45.3(3) . . . . ?
C6 C4 C5 N1 162.3(3) . . . . ?
C3 C4 C6 C7 -23.0(3) . . . . ?
C5 C4 C6 C7 -145.0(3) . . . . ?
C4 C6 C7 C21 -129.6(3) . . . . ?
C4 C6 C7 C17 109.2(3) . . . . ?
C4 C6 C7 C8 -3.2(3) . . . . ?
C2 C3 C8 C9 -23.5(5) . . . . ?
C4 C3 C8 C9 162.8(3) . . . . ?
C2 C3 C8 C10 -93.5(4) . . . . ?
C4 C3 C8 C10 92.8(3) . . . . ?
C2 C3 C8 C7 129.3(4) . . . . ?
C4 C3 C8 C7 -44.4(3) . . . . ?
C21 C7 C8 C9 -50.6(4) . . . . ?
C17 C7 C8 C9 69.9(4) . . . . ?
C6 C7 C8 C9 -177.3(3) . . . . ?
C21 C7 C8 C3 155.4(3) . . . . ?
C17 C7 C8 C3 -84.1(3) . . . . ?
C6 C7 C8 C3 28.7(3) . . . . ?
C21 C7 C8 C10 21.4(4) . . . . ?
C17 C7 C8 C10 142.0(3) . . . . ?
C6 C7 C8 C10 -105.3(3) . . . . ?
C3 C8 C9 C10 -101.4(3) . . . . ?
C7 C8 C9 C10 110.5(3) . . . . ?
C3 C8 C10 C9 118.8(3) . . . . ?
C7 C8 C10 C9 -112.2(3) . . . . ?
C3 C2 C11 C16 97.9(4) . . . . ?
C1 C2 C11 C16 -80.9(3) . . . . ?
C3 C2 C11 C12 -137.0(3) . . . . ?
C1 C2 C11 C12 44.2(4) . . . . ?
C16 C11 C12 C13 -55.6(4) . . . . ?
C2 C11 C12 C13 178.1(3) . . . . ?
C11 C12 C13 C14 57.1(4) . . . . ?
C12 C13 C14 C15 -56.5(4) . . . . ?
C13 C14 C15 C16 55.2(4) . . . . ?
C2 C11 C16 C15 -178.6(3) . . . . ?
C12 C11 C16 C15 54.8(4) . . . . ?
C14 C15 C16 C11 -55.1(4) . . . . ?
C21 C7 C17 C18 -44.1(4) . . . . ?
C8 C7 C17 C18 -168.9(3) . . . . ?
C6 C7 C17 C18 81.6(3) . . . . ?
C7 C17 C18 C19 65.7(4) . . . . ?
C17 C18 C19 C20 -18.3(4) . . . . ?
C18 C19 C20 C24 -171.0(3) . . . . ?
C18 C19 C20 C21 -43.6(4) . . . . ?
C24 C20 C21 C22 15.0(4) . . . . ?
C19 C20 C21 C22 -112.8(3) . . . . ?
C24 C20 C21 C7 -166.7(3) . . . . ?
C19 C20 C21 C7 65.4(3) . . . . ?
C17 C7 C21 C22 159.1(3) . . . . ?
C8 C7 C21 C22 -81.2(4) . . . . ?
C6 C7 C21 C22 38.5(4) . . . . ?
C17 C7 C21 C20 -19.0(3) . . . . ?
C8 C7 C21 C20 100.7(3) . . . . ?
C6 C7 C21 C20 -139.6(3) . . . . ?
C20 C21 C22 C25 -173.8(3) . . . . ?
C7 C21 C22 C25 8.3(5) . . . . ?
C20 C21 C22 C23 4.6(5) . . . . ?
C7 C21 C22 C23 -173.4(3) . . . . ?
C24 N2 C23 C22 -47.2(4) . . . . ?
S2 N2 C23 C22 173.0(2) . . . . ?
C21 C22 C23 N2 11.1(5) . . . . ?
C25 C22 C23 N2 -170.3(3) . . . . ?
C23 N2 C24 C20 66.6(4) . . . . ?
S2 N2 C24 C20 -154.9(2) . . . . ?
C19 C20 C24 N2 76.7(4) . . . . ?
C21 C20 C24 N2 -49.3(4) . . . . ?
C21 C22 C25 C26 124.9(3) . . . . ?
C23 C22 C25 C26 -53.6(4) . . . . ?
C21 C22 C25 C30 -110.3(4) . . . . ?
C23 C22 C25 C30 71.2(4) . . . . ?
C22 C25 C26 C27 -172.0(3) . . . . ?
C30 C25 C26 C27 60.1(4) . . . . ?
C25 C26 C27 C28 -56.0(4) . . . . ?
C26 C27 C28 C29 52.3(5) . . . . ?
C27 C28 C29 C30 -53.3(5) . . . . ?
C28 C29 C30 C25 57.1(4) . . . . ?
C22 C25 C30 C29 172.6(3) . . . . ?
C26 C25 C30 C29 -60.4(4) . . . . ?
O1 S1 C31 C36 -7.4(3) . . . . ?
O2 S1 C31 C36 -138.1(3) . . . . ?
N1 S1 C31 C36 107.4(3) . . . . ?
O1 S1 C31 C32 173.2(3) . . . . ?
O2 S1 C31 C32 42.4(3) . . . . ?
N1 S1 C31 C32 -72.1(3) . . . . ?
C36 C31 C32 C33 0.6(5) . . . . ?
S1 C31 C32 C33 -179.9(3) . . . . ?
C31 C32 C33 C34 0.3(6) . . . . ?
C32 C33 C34 C35 -0.2(6) . . . . ?
C32 C33 C34 C37 177.9(4) . . . . ?
C33 C34 C35 C36 -0.8(5) . . . . ?
C37 C34 C35 C36 -178.9(4) . . . . ?
C34 C35 C36 C31 1.7(5) . . . . ?
C32 C31 C36 C35 -1.6(5) . . . . ?
S1 C31 C36 C35 178.9(3) . . . . ?
O3 S2 C38 C39 4.2(3) . . . . ?
O4 S2 C38 C39 134.5(3) . . . . ?
N2 S2 C38 C39 -110.7(3) . . . . ?
O3 S2 C38 C43 -175.5(3) . . . . ?
O4 S2 C38 C43 -45.2(3) . . . . ?
N2 S2 C38 C43 69.6(3) . . . . ?
C43 C38 C39 C40 1.3(5) . . . . ?
S2 C38 C39 C40 -178.4(3) . . . . ?
C38 C39 C40 C41 -0.4(6) . . . . ?
C39 C40 C41 C42 -0.7(6) . . . . ?
C39 C40 C41 C44 178.9(4) . . . . ?
C40 C41 C42 C43 0.8(6) . . . . ?
C44 C41 C42 C43 -178.7(4) . . . . ?
C41 C42 C43 C38 0.1(6) . . . . ?
C39 C38 C43 C42 -1.2(5) . . . . ?
S2 C38 C43 C42 178.5(3) . . . . ?
